data_4316151
loop_
_publ_author_name
'Yi-Hsiu Tseng'
'Dibyendu Bhattacharya'
'Shih-Ming Lin'
'P. Thanasekaran'
'Jing-Yun Wu'
'Li-Wei Lee'
'M. Sathiyendiran'
'Mei-Lin Ho'
'Min-Wen Chung'
'Kung-Chung Hsu'
'Pi-Tai Chou'
'Kuang-Lieh Lu'

_publ_section_title
;
 Highly Emissive Cyclometalated Rhenium Metallacycles:
 Structure-Luminescence Relationship
;
_journal_name_full 'Inorganic Chemistry'
_journal_page_first 6805
_journal_page_last 6807
_journal_paper_doi 10.1021/ic100882u
_journal_volume 49
_journal_year 2010
_chemical_formula_moiety 'C50 H39 N7 O7 Re2'
_chemical_formula_sum 'C50 H39 N7 O7 Re2'
_chemical_formula_weight 1222.28
_chemical_name_systematic
;
 ?
;
_space_group_IT_number 62
_symmetry_cell_setting orthorhombic
_symmetry_space_group_name_Hall '-P 2ac 2n'
_symmetry_space_group_name_H-M 'P n m a'
_atom_sites_solution_hydrogens geom
_atom_sites_solution_primary direct
_atom_sites_solution_secondary difmap
_audit_creation_method SHELXL-97
_cell_angle_alpha 90.00
_cell_angle_beta 90.00
_cell_angle_gamma 90.00
_cell_formula_units_Z 4
_cell_length_a 11.0604(3)
_cell_length_b 15.2102(4)
_cell_length_c 27.2689(8)
_cell_measurement_reflns_used 14619
_cell_measurement_temperature 200(2)
_cell_measurement_theta_max 25.028
_cell_measurement_theta_min 2.037
_cell_volume 4587.5(2)
_computing_cell_refinement 'HKL Scalepack (Otwinowski & Minor 1997)'
_computing_data_collection 'Collect (Nonius BV, 1997-2000)'
_computing_data_reduction 'HKL Denzo and Scalepack (Otwinowski&Minor 1997)'
_computing_molecular_graphics 'WinGX publication routines (Farrugia, 1999)'
_computing_publication_material 'WinGX publication routines (Farrugia, 1999)'
_computing_structure_refinement 'SHELXL-97 (Sheldrick, 2008)'
_computing_structure_solution 'SHELXL-97 (Sheldrick, 2008)'
_diffrn_ambient_temperature 200(2)
_diffrn_measured_fraction_theta_full 0.991
_diffrn_measured_fraction_theta_max 0.991
_diffrn_measurement_device_type 'Kappa CCD'
_diffrn_measurement_method 'CCD rotation images, thick slices'
_diffrn_radiation_monochromator graphite
_diffrn_radiation_source 'fine-focus sealed tube'
_diffrn_radiation_type MoK\a
_diffrn_radiation_wavelength 0.71073
_diffrn_reflns_av_R_equivalents 0.1106
_diffrn_reflns_av_sigmaI/netI 0.0851
_diffrn_reflns_limit_h_max 13
_diffrn_reflns_limit_h_min -7
_diffrn_reflns_limit_k_max 18
_diffrn_reflns_limit_k_min -15
_diffrn_reflns_limit_l_max 30
_diffrn_reflns_limit_l_min -32
_diffrn_reflns_number 12395
_diffrn_reflns_theta_full 25.02
_diffrn_reflns_theta_max 25.02
_diffrn_reflns_theta_min 2.37
_exptl_absorpt_coefficient_mu 5.333
_exptl_absorpt_correction_T_max 0.9008
_exptl_absorpt_correction_T_min 0.2242
_exptl_absorpt_correction_type multi-scan
_exptl_absorpt_process_details SADABS
_exptl_crystal_colour 'pale yellow'
_exptl_crystal_density_diffrn 1.770
_exptl_crystal_density_method 'not measured'
_exptl_crystal_description prism
_exptl_crystal_F_000 2376
_exptl_crystal_size_max 0.40
_exptl_crystal_size_mid 0.18
_exptl_crystal_size_min 0.02
_refine_diff_density_max 2.242
_refine_diff_density_min -2.571
_refine_diff_density_rms 0.494
_refine_ls_extinction_coef 0.0064(6)
_refine_ls_extinction_expression Fc^*^=kFc[1+0.001xFc^2^\l^3^/sin(2\q)]^-1/4^
_refine_ls_extinction_method SHELXL
_refine_ls_goodness_of_fit_ref 1.177
_refine_ls_hydrogen_treatment constr
_refine_ls_matrix_type full
_refine_ls_number_parameters 304
_refine_ls_number_reflns 4185
_refine_ls_number_restraints 175
_refine_ls_restrained_S_all 1.156
_refine_ls_R_factor_all 0.1190
_refine_ls_R_factor_gt 0.0866
_refine_ls_shift/su_max 0.001
_refine_ls_shift/su_mean 0.000
_refine_ls_structure_factor_coef Fsqd
_refine_ls_weighting_details 'calc w=1/[\s^2^(Fo^2^)+(0.1281P)^2^+50.4158P] where P=(Fo^2^+2Fc^2^)/3'
_refine_ls_weighting_scheme calc
_refine_ls_wR_factor_gt 0.2289
_refine_ls_wR_factor_ref 0.2570
_reflns_number_gt 3084
_reflns_number_total 4185
_reflns_threshold_expression >2\s(I)
_cod_data_source_file ic100882u_si_001_1.cif
_cod_data_source_block cpd1
_cod_depositor_comments
;
The following automatic conversions were performed:

'_symmetry_cell_setting' value 'Orthorhombic' changed to
'orthorhombic' according to the built-in table from CIF Core
dictionary named 'cif_core.dic' version 2.4.1 from 2010-06-29.

Automatic conversion script
Id: cif_fix_values 1646 2011-03-28 12:23:43Z adriana 
;
_cod_database_code 4316151

loop_
_symmetry_equiv_pos_as_xyz
'x, y, z'
'-x+1/2, -y, z+1/2'
'x+1/2, -y+1/2, -z+1/2'
'-x, y+1/2, -z'
'-x, -y, -z'
'x-1/2, y, -z-1/2'
'-x-1/2, y-1/2, z-1/2'
'x, -y-1/2, z'

loop_
_atom_site_label
_atom_site_type_symbol
_atom_site_fract_x
_atom_site_fract_y
_atom_site_fract_z
_atom_site_U_iso_or_equiv
_atom_site_adp_type
_atom_site_occupancy
_atom_site_symmetry_multiplicity
_atom_site_calc_flag
_atom_site_refinement_flags
_atom_site_disorder_assembly
_atom_site_disorder_group
Re1 Re 0.20517(5) 0.06071(4) 0.11772(2) 0.0378(4) Uani 1 1 d U . .
O1 O 0.0936(16) -0.0760(10) 0.0461(6) 0.092(5) Uani 1 1 d U . .
O2 O 0.0070(13) 0.0057(10) 0.1890(6) 0.083(5) Uani 1 1 d U . .
O3 O 0.3801(14) -0.0704(8) 0.1645(6) 0.079(5) Uani 1 1 d U . .
O4 O 0.2305(17) 0.7500 0.0706(7) 0.076(6) Uani 1 2 d S . .
N1 N 0.3440(11) 0.1015(8) 0.0641(4) 0.035(2) Uani 1 1 d U . .
N2 N 0.5276(11) 0.1363(10) 0.0373(5) 0.044(3) Uani 1 1 d . . .
N3 N 0.2758(10) 0.1758(8) 0.1567(4) 0.034(2) Uani 1 1 d U . .
N4 N 0.0998(10) 0.1670(8) 0.0862(5) 0.031(2) Uani 0.50 1 d PU . 1
C20 C 0.0998(10) 0.1670(8) 0.0862(5) 0.031(2) Uani 0.50 1 d PU . 2
C1 C 0.1374(16) -0.0208(10) 0.0738(6) 0.044(2) Uani 1 1 d U . .
C2 C 0.0817(15) 0.0265(11) 0.1631(6) 0.048(4) Uani 1 1 d U . .
C3 C 0.3133(15) -0.0217(10) 0.1482(7) 0.044(2) Uani 1 1 d U . .
C4 C 0.3422(15) 0.1060(11) 0.0135(6) 0.043(4) Uani 1 1 d U . .
C5 C 0.2452(17) 0.0922(14) -0.0207(6) 0.055(4) Uani 1 1 d U . .
H5 H 0.1659 0.0784 -0.0097 0.066 Uiso 1 1 calc R . .
C6 C 0.271(2) 0.0995(18) -0.0692(7) 0.077(6) Uani 1 1 d U . .
H6 H 0.2071 0.0941 -0.0924 0.092 Uiso 1 1 calc R . .
C7 C 0.3865(19) 0.1146(19) -0.0859(7) 0.084(6) Uani 1 1 d U . .
H7 H 0.4016 0.1132 -0.1202 0.101 Uiso 1 1 calc R . .
C8 C 0.4844(18) 0.1323(15) -0.0532(6) 0.064(5) Uani 1 1 d U . .
H8 H 0.5626 0.1482 -0.0646 0.077 Uiso 1 1 calc R . .
C9 C 0.4582(16) 0.1248(13) -0.0042(6) 0.055(5) Uani 1 1 d U . .
C10 C 0.4581(14) 0.1208(11) 0.0752(6) 0.043(4) Uani 1 1 d . . .
H10 H 0.4869 0.1231 0.1080 0.052 Uiso 1 1 calc R . .
C11 C 0.6592(14) 0.1507(12) 0.0365(7) 0.048(4) Uani 1 1 d U . .
H11A H 0.6817 0.1819 0.0060 0.057 Uiso 1 1 calc R . .
H11B H 0.7012 0.0932 0.0367 0.057 Uiso 1 1 calc R . .
C12 C 0.7001(12) 0.2047(14) 0.0807(6) 0.053(4) Uani 1 1 d U . .
C13 C 0.7411(17) 0.158(2) 0.1214(7) 0.079(6) Uani 1 1 d U . .
H13 H 0.7392 0.0955 0.1223 0.095 Uiso 1 1 calc R . .
C14 C 0.7856(16) 0.2077(18) 0.1615(8) 0.093(4) Uani 1 1 d U . .
H14 H 0.8165 0.1775 0.1893 0.112 Uiso 1 1 calc R . .
C15 C 0.5301(14) 0.2041(13) 0.2442(5) 0.050(4) Uani 1 1 d U . .
H15 H 0.5891 0.1738 0.2631 0.060 Uiso 1 1 calc R . .
C16 C 0.4469(13) 0.1563(11) 0.2176(6) 0.040(3) Uani 1 1 d U . .
H16 H 0.4450 0.0939 0.2182 0.048 Uiso 1 1 calc R . .
C17 C 0.3664(12) 0.2053(10) 0.1901(5) 0.034(3) Uani 1 1 d U . .
C18 C 0.2266(19) 0.2500 0.1410(8) 0.035(4) Uani 1 2 d SU . .
C19 C 0.1372(18) 0.2500 0.1029(7) 0.037(5) Uani 1 2 d SU . .
C21 C 0.0076(13) 0.1715(15) 0.0504(5) 0.051(4) Uani 1 1 d U . .
H21 H -0.0256 0.1186 0.0377 0.061 Uiso 1 1 calc R . 1
C22 C -0.0345(18) 0.2500 0.0337(8) 0.052(6) Uani 1 2 d SU . .
H22 H -0.0960 0.2500 0.0093 0.062 Uiso 1 2 calc SR . .
C23 C 0.224(3) 0.7500 0.1562(12) 0.089(7) Uani 1 2 d SU . .
H23A H 0.3122 0.7500 0.1530 0.133 Uiso 1 2 calc SR . .
H23B H 0.1983 0.6974 0.1741 0.133 Uiso 0.50 1 calc PR . .
H23C H 0.1983 0.8026 0.1741 0.133 Uiso 0.50 1 calc PR . .
C24 C 0.169(4) 0.7500 0.1076(12) 0.090(10) Uani 1 2 d SU . .
C25 C 0.038(3) 0.7500 0.1061(11) 0.089(7) Uani 1 2 d SU . .
H25A H 0.0104 0.7500 0.0719 0.133 Uiso 1 2 calc SR . .
H25B H 0.0068 0.8026 0.1227 0.133 Uiso 0.50 1 calc PR . .
H25C H 0.0068 0.6974 0.1227 0.133 Uiso 0.50 1 calc PR . .
C26 C 0.205(2) 0.658(3) 0.2850(8) 0.105(9) Uani 1 1 d U . .
H26 H 0.2053 0.5951 0.2849 0.05(16) Uiso 0.50 1 calc PR A 1
C29 C 0.203(5) 0.561(6) 0.2820(19) 0.119(16) Uani 0.50 1 d PU B 2
H29A H 0.1191 0.5410 0.2776 0.179 Uiso 0.50 1 calc PR B 2
H29B H 0.2354 0.5362 0.3124 0.179 Uiso 0.50 1 calc PR B 2
H29C H 0.2517 0.5417 0.2542 0.179 Uiso 0.50 1 calc PR B 2
C27 C 0.312(2) 0.706(2) 0.2899(8) 0.114(10) Uani 1 1 d U . .
H27 H 0.3862 0.6759 0.2934 0.137 Uiso 1 1 calc R . .
C28 C 0.093(2) 0.707(2) 0.2799(8) 0.113(10) Uani 1 1 d U . .
H28 H 0.0191 0.6765 0.2765 0.136 Uiso 1 1 calc R . .

loop_
_atom_site_aniso_label
_atom_site_aniso_U_11
_atom_site_aniso_U_22
_atom_site_aniso_U_33
_atom_site_aniso_U_23
_atom_site_aniso_U_13
_atom_site_aniso_U_12
Re1 0.0290(5) 0.0405(5) 0.0439(5) -0.0053(3) 0.0054(3) -0.0022(3)
O1 0.098(12) 0.073(10) 0.106(12) -0.047(9) -0.013(10) -0.019(9)
O2 0.074(10) 0.074(10) 0.100(12) 0.005(9) 0.051(8) -0.016(8)
O3 0.084(10) 0.056(8) 0.097(11) 0.024(7) 0.028(8) 0.036(7)
O4 0.048(11) 0.124(19) 0.055(12) 0.000 0.002(9) 0.000
N1 0.025(5) 0.038(7) 0.041(5) -0.008(5) 0.006(5) 0.005(5)
N2 0.033(7) 0.059(9) 0.041(8) 0.008(7) 0.018(6) 0.000(7)
N3 0.035(6) 0.041(6) 0.027(5) 0.000(5) -0.006(4) -0.001(5)
N4 0.015(5) 0.040(5) 0.037(6) -0.016(5) 0.003(4) -0.004(4)
C20 0.015(5) 0.040(5) 0.037(6) -0.016(5) 0.003(4) -0.004(4)
C1 0.056(6) 0.020(4) 0.056(6) 0.000(4) 0.008(5) -0.008(4)
C2 0.052(8) 0.033(8) 0.059(8) -0.009(6) 0.020(7) -0.011(6)
C3 0.056(6) 0.020(4) 0.056(6) 0.000(4) 0.008(5) -0.008(4)
C4 0.049(9) 0.043(9) 0.038(6) -0.001(7) 0.005(7) 0.015(8)
C5 0.044(9) 0.081(12) 0.039(7) -0.007(9) -0.006(7) 0.017(9)
C6 0.063(9) 0.124(17) 0.044(8) 0.002(12) 0.000(8) 0.024(12)
C7 0.067(10) 0.146(18) 0.040(8) -0.007(11) 0.005(7) 0.026(13)
C8 0.060(9) 0.103(14) 0.029(7) 0.011(9) 0.006(7) 0.029(10)
C9 0.048(9) 0.081(12) 0.035(7) 0.008(8) 0.014(7) 0.024(9)
C10 0.034(8) 0.064(11) 0.032(8) -0.014(8) 0.003(7) -0.005(8)
C11 0.028(8) 0.054(10) 0.063(8) 0.008(8) 0.019(7) -0.006(7)
C12 0.018(7) 0.093(12) 0.049(7) 0.011(7) 0.012(6) -0.010(7)
C13 0.031(9) 0.15(2) 0.060(9) 0.029(9) 0.012(7) 0.015(11)
C14 0.040(10) 0.173 0.066(10) 0.031(12) -0.007(8) 0.005(11)
C15 0.038(8) 0.076(11) 0.037(8) -0.005(8) -0.002(6) 0.011(7)
C16 0.026(7) 0.055(10) 0.040(8) 0.019(7) 0.001(6) -0.001(6)
C17 0.031(7) 0.042(8) 0.029(7) 0.010(6) 0.001(5) -0.005(6)
C18 0.038(11) 0.034(11) 0.032(10) 0.000 -0.005(8) 0.000
C19 0.028(10) 0.058(14) 0.024(9) 0.000 0.006(7) 0.000
C21 0.020(7) 0.105(14) 0.028(8) -0.010(8) 0.004(6) 0.000(8)
C22 0.012(10) 0.115(17) 0.027(11) 0.000 0.000(9) 0.000
C23 0.097(15) 0.110(19) 0.059(11) 0.000 0.027(13) 0.000
C24 0.098(16) 0.12(3) 0.051(13) 0.000 0.030(16) 0.000
C25 0.097(15) 0.110(19) 0.059(11) 0.000 0.027(13) 0.000
C26 0.083(11) 0.20(3) 0.035(10) 0.022(15) 0.002(10) 0.021(13)
C29 0.11(4) 0.20(3) 0.05(3) 0.03(3) 0.03(3) 0.01(2)
C27 0.076(11) 0.20(3) 0.063(12) -0.006(16) 0.000(12) 0.025(14)
C28 0.066(10) 0.22(3) 0.057(11) 0.031(15) 0.014(10) 0.015(14)

loop_
_atom_type_symbol
_atom_type_description
_atom_type_scat_dispersion_real
_atom_type_scat_dispersion_imag
_atom_type_scat_source
C C 0.0033 0.0016 'International Tables Vol C Tables 4.2.6.8 and 6.1.1.4'
H H 0.0000 0.0000 'International Tables Vol C Tables 4.2.6.8 and 6.1.1.4'
Re Re -1.0185 7.2310 'International Tables Vol C Tables 4.2.6.8 and 6.1.1.4'
O O 0.0106 0.0060 'International Tables Vol C Tables 4.2.6.8 and 6.1.1.4'
N N 0.0061 0.0033 'International Tables Vol C Tables 4.2.6.8 and 6.1.1.4'

loop_
_geom_angle_atom_site_label_1
_geom_angle_atom_site_label_2
_geom_angle_atom_site_label_3
_geom_angle
_geom_angle_site_symmetry_1
_geom_angle_site_symmetry_3
_geom_angle_publ_flag
C1 Re1 C2 87.0(7) . . ?
C1 Re1 C3 95.4(7) . . ?
C2 Re1 C3 89.3(8) . . ?
C1 Re1 N4 91.4(6) . . ?
C2 Re1 N4 94.3(6) . . ?
C3 Re1 N4 172.5(6) . . ?
C1 Re1 N3 167.9(6) . . ?
C2 Re1 N3 99.1(6) . . ?
C3 Re1 N3 95.1(6) . . ?
N4 Re1 N3 77.8(4) . . ?
C1 Re1 N1 92.3(6) . . ?
C2 Re1 N1 178.5(7) . . ?
C3 Re1 N1 92.1(6) . . ?
N4 Re1 N1 84.4(4) . . ?
N3 Re1 N1 81.3(4) . . ?
C10 N1 C4 103.3(13) . . ?
C10 N1 Re1 124.9(10) . . ?
C4 N1 Re1 131.6(11) . . ?
C10 N2 C9 107.4(13) . . ?
C10 N2 C11 128.3(15) . . ?
C9 N2 C11 123.8(13) . . ?
C18 N3 C17 103.1(13) . . ?
C18 N3 Re1 112.2(10) . . ?
C17 N3 Re1 144.2(10) . . ?
C19 N4 C21 113.2(15) . . ?
C19 N4 Re1 112.5(10) . . ?
C21 N4 Re1 134.2(12) . . ?
O1 C1 Re1 178.1(16) . . ?
O2 C2 Re1 178.4(17) . . ?
O3 C3 Re1 177.2(16) . . ?
N1 C4 C9 109.9(15) . . ?
N1 C4 C5 130.7(16) . . ?
C9 C4 C5 119.5(16) . . ?
C6 C5 C4 117.6(19) . . ?
C6 C5 H5 121.2 . . ?
C4 C5 H5 121.2 . . ?
C5 C6 C7 122(2) . . ?
C5 C6 H6 119.0 . . ?
C7 C6 H6 119.0 . . ?
C6 C7 C8 122.0(19) . . ?
C6 C7 H7 119.0 . . ?
C8 C7 H7 119.0 . . ?
C9 C8 C7 115.6(19) . . ?
C9 C8 H8 122.2 . . ?
C7 C8 H8 122.2 . . ?
C8 C9 N2 132.2(18) . . ?
C8 C9 C4 123.0(18) . . ?
N2 C9 C4 104.7(13) . . ?
N2 C10 N1 114.7(14) . . ?
N2 C10 H10 122.6 . . ?
N1 C10 H10 122.6 . . ?
N2 C11 C12 111.2(13) . . ?
N2 C11 H11A 109.4 . . ?
C12 C11 H11A 109.4 . . ?
N2 C11 H11B 109.4 . . ?
C12 C11 H11B 109.4 . . ?
H11A C11 H11B 108.0 . . ?
C12 C12 C13 120.7(16) 8_565 . ?
C12 C12 C11 122.5(10) 8_565 . ?
C13 C12 C11 117(2) . . ?
C12 C13 C14 117(3) . . ?
C12 C13 H13 121.5 . . ?
C14 C13 H13 121.5 . . ?
C14 C14 C13 122.3(15) 8_565 . ?
C14 C14 H14 118.9 8_565 . ?
C13 C14 H14 118.9 . . ?
C16 C15 C15 121.8(10) . 8_565 ?
C16 C15 H15 119.1 . . ?
C15 C15 H15 119.1 8_565 . ?
C15 C16 C17 115.5(16) . . ?
C15 C16 H16 122.2 . . ?
C17 C16 H16 122.2 . . ?
C17 C17 C16 122.6(10) 8_565 . ?
C17 C17 N3 108.3(8) 8_565 . ?
C16 C17 N3 129.0(14) . . ?
N3 C18 N3 116.9(18) 8_565 . ?
N3 C18 C19 121.2(9) 8_565 . ?
N3 C18 C19 121.2(9) . . ?
C20 C19 N4 0.0(13) 8_565 8_565 ?
C20 C19 N4 127.9(18) 8_565 . ?
N4 C19 N4 127.9(18) 8_565 . ?
C20 C19 C18 116.0(9) 8_565 . ?
N4 C19 C18 116.0(9) 8_565 . ?
N4 C19 C18 116.0(9) . . ?
C22 C21 N4 121.4(18) . . ?
C22 C21 H21 119.3 . . ?
N4 C21 H21 119.3 . . ?
C21 C22 C21 123(2) . 8_565 ?
C21 C22 H22 118.6 . . ?
C21 C22 H22 118.6 8_565 . ?
C24 C23 H23A 109.5 . . ?
C24 C23 H23B 109.5 . . ?
H23A C23 H23B 109.5 . . ?
C24 C23 H23C 109.5 . . ?
H23A C23 H23C 109.5 . . ?
H23B C23 H23C 109.5 . . ?
O4 C24 C23 121(4) . . ?
O4 C24 C25 122(4) . . ?
C23 C24 C25 116(3) . . ?
C24 C25 H25A 109.5 . . ?
C24 C25 H25B 109.5 . . ?
H25A C25 H25B 109.5 . . ?
C24 C25 H25C 109.5 . . ?
H25A C25 H25C 109.5 . . ?
H25B C25 H25C 109.5 . . ?
C27 C26 C28 117(4) . . ?
C27 C26 C29 123(4) . . ?
C28 C26 C29 120(4) . . ?
C27 C26 H26 121.6 . . ?
C28 C26 H26 121.6 . . ?
C29 C26 H26 3.3 . . ?
C26 C29 H29A 109.5 . . ?
C26 C29 H29B 109.5 . . ?
H29A C29 H29B 109.5 . . ?
C26 C29 H29C 109.5 . . ?
H29A C29 H29C 109.5 . . ?
H29B C29 H29C 109.5 . . ?
C27 C27 C26 122(2) 8_575 . ?
C27 C27 H27 119.0 8_575 . ?
C26 C27 H27 119.0 . . ?
C28 C28 C26 121(2) 8_575 . ?
C28 C28 H28 119.4 8_575 . ?
C26 C28 H28 119.4 . . ?

loop_
_geom_bond_atom_site_label_1
_geom_bond_atom_site_label_2
_geom_bond_distance
_geom_bond_site_symmetry_2
_geom_bond_publ_flag
Re1 C1 1.879(16) . ?
Re1 C2 1.915(16) . ?
Re1 C3 1.922(18) . ?
Re1 N4 2.171(13) . ?
Re1 N3 2.192(12) . ?
Re1 N1 2.209(12) . ?
O1 C1 1.23(2) . ?
O2 C2 1.133(19) . ?
O3 C3 1.14(2) . ?
O4 C24 1.22(3) . ?
N1 C10 1.330(19) . ?
N1 C4 1.383(19) . ?
N2 C10 1.307(19) . ?
N2 C9 1.38(2) . ?
N2 C11 1.473(19) . ?
N3 C18 1.324(16) . ?
N3 C17 1.426(18) . ?
N4 C19 1.405(15) . ?
N4 C21 1.413(19) . ?
C4 C9 1.40(2) . ?
C4 C5 1.44(2) . ?
C5 C6 1.36(3) . ?
C5 H5 0.9500 . ?
C6 C7 1.38(3) . ?
C6 H6 0.9500 . ?
C7 C8 1.43(3) . ?
C7 H7 0.9500 . ?
C8 C9 1.37(2) . ?
C8 H8 0.9500 . ?
C10 H10 0.9500 . ?
C11 C12 1.53(3) . ?
C11 H11A 0.9900 . ?
C11 H11B 0.9900 . ?
C12 C12 1.38(4) 8_565 ?
C12 C13 1.39(3) . ?
C13 C14 1.42(3) . ?
C13 H13 0.9500 . ?
C14 C14 1.29(6) 8_565 ?
C14 H14 0.9500 . ?
C15 C16 1.38(2) . ?
C15 C15 1.40(4) 8_565 ?
C15 H15 0.9500 . ?
C16 C17 1.38(2) . ?
C16 H16 0.9500 . ?
C17 C17 1.36(3) 8_565 ?
C18 N3 1.324(16) 8_565 ?
C18 C19 1.43(3) . ?
C19 C20 1.405(15) 8_565 ?
C19 N4 1.405(15) 8_565 ?
C21 C22 1.36(2) . ?
C21 H21 0.9500 . ?
C22 C21 1.36(2) 8_565 ?
C22 H22 0.9500 . ?
C23 C24 1.46(5) . ?
C23 H23A 0.9800 . ?
C23 H23B 0.9800 . ?
C23 H23C 0.9800 . ?
C24 C25 1.45(5) . ?
C25 H25A 0.9800 . ?
C25 H25B 0.9800 . ?
C25 H25C 0.9800 . ?
C26 C27 1.40(4) . ?
C26 C28 1.45(3) . ?
C26 C29 1.47(9) . ?
C26 H26 0.9500 . ?
C29 H29A 0.9800 . ?
C29 H29B 0.9800 . ?
C29 H29C 0.9800 . ?
C27 C27 1.33(7) 8_575 ?
C27 H27 0.9500 . ?
C28 C28 1.30(6) 8_575 ?
C28 H28 0.9500 . ?
